data_1530610
loop_
_publ_author_name
'Porai-Koshits, M.A.'

_publ_section_title
;
 The structure of the crystals of salt platinum trans-dichlorodiammine
;
_journal_name_full 'Trudy Instituta Kristallografii, Akademiya Nauk SSSR'
_journal_page_first 229
_journal_page_last 238
_journal_volume 9
_journal_year 1954
_chemical_formula_sum 'Cl2 H6 N2 Pt'
_chemical_name_systematic '(N H3)2 Cl2 Pt'
_space_group_IT_number 14
_symmetry_space_group_name_Hall '-P 2yab'
_symmetry_space_group_name_H-M 'P 1 21/a 1'
_cell_angle_alpha 90
_cell_angle_beta 93.75
_cell_angle_gamma 90
_cell_formula_units_Z 2
_cell_length_a 8.07
_cell_length_b 6.05
_cell_length_c 5.46
_cell_volume 266.006
_citation_journal_id_ASTM TIKRAS
_cod_data_source_file Porai-Koshits_TIKRAS_1954_1880.cif
_cod_data_source_block H6Cl2N2Pt1
_cod_original_cell_volume 266.0056
_cod_original_sg_symbol_Hall '-P 2ybc (z,y,-x)'
_cod_original_formula_sum 'H6 Cl2 N2 Pt1'
_cod_database_code 1530610

loop_
_symmetry_equiv_pos_as_xyz
x,y,z
-x+1/2,y+1/2,-z
-x,-y,-z
x-1/2,-y-1/2,z

loop_
_atom_site_label
_atom_site_type_symbol
_atom_site_fract_x
_atom_site_fract_y
_atom_site_fract_z
_atom_site_occupancy
_atom_site_U_iso_or_equiv
_atom_site_attached_hydrogens
Pt1 Pt+2 0 0 0 1 0.0 0
Cl1 Cl-1 0.0302 0.2885 0.2739 1 0.0 0
N1 N-3 0.1802 -0.1739 0.2437 1 0.0 3
